data_4077610
loop_
_publ_author_name
'Brask, Justin K.'
'Chivers, Tristram'
'Schatte, Gabriele'
'Yap, Glenn P. A.'

_publ_section_title
;
 Entrapment oftert-Butyllithium and Lithiumtert-Butylamide Monomers by
 Partially Lithiated Derivatives of Aluminum and Gallium Primary Amide
 Complexes
;
_journal_issue 26
_journal_name_full Organometallics
_journal_page_first 5683
_journal_paper_doi 10.1021/om000603j
_journal_volume 19
_journal_year 2000
_chemical_formula_moiety 'C28 H68 Ga2 Li3 N7'
_chemical_formula_sum 'C28 H68 Ga2 Li3 N7'
_chemical_formula_weight 663.15
_chemical_name_systematic
; 
 ? 
;
_space_group_IT_number 29
_symmetry_cell_setting orthorhombic
_symmetry_space_group_name_Hall 'P 2c -2ac'
_symmetry_space_group_name_H-M 'P c a 21'
_atom_sites_solution_hydrogens geom
_atom_sites_solution_primary direct
_atom_sites_solution_secondary difmap
_cell_angle_alpha 90.00
_cell_angle_beta 90.00
_cell_angle_gamma 90.00
_cell_formula_units_Z 4
_cell_length_a 18.9693(17)
_cell_length_b 10.8903(10)
_cell_length_c 18.7885(17)
_cell_measurement_reflns_used 7135
_cell_measurement_temperature 193(2)
_cell_volume 3881.4(6)
_computing_cell_refinement 'Bruker SAINT'
_computing_data_collection 'Bruker SMART'
_computing_data_reduction 'Bruker SHELXTL'
_computing_molecular_graphics 'ORTEP-3 (1.05) in WinGX-1.62'
_computing_publication_material WinGX-1.62
_computing_structure_refinement 'SHELXL-97 (Sheldrick, 1997)'
_computing_structure_solution 'Bruker SHELXTL'
_diffrn_ambient_temperature 193(2)
_diffrn_measured_fraction_theta_full 0.984
_diffrn_measured_fraction_theta_max 0.984
_diffrn_measurement_device_type 'CCD area detector'
_diffrn_measurement_method 'phi and omega scans'
_diffrn_radiation_monochromator graphite
_diffrn_radiation_source 'fine-focus rotating anode'
_diffrn_radiation_type MoK\a
_diffrn_radiation_wavelength 0.71073
_diffrn_reflns_av_R_equivalents 0.0385
_diffrn_reflns_av_sigmaI/netI 0.0454
_diffrn_reflns_limit_h_max 23
_diffrn_reflns_limit_h_min 0
_diffrn_reflns_limit_k_max 13
_diffrn_reflns_limit_k_min 0
_diffrn_reflns_limit_l_max 19
_diffrn_reflns_limit_l_min -23
_diffrn_reflns_number 14656
_diffrn_reflns_theta_full 26.37
_diffrn_reflns_theta_max 26.37
_diffrn_reflns_theta_min 2.16
_diffrn_standards_decay_% 'no decay'
_exptl_absorpt_coefficient_mu 1.413
_exptl_absorpt_correction_T_max 0.6606
_exptl_absorpt_correction_T_min 0.5214
_exptl_absorpt_correction_type empirical
_exptl_absorpt_process_details
;SADABS, V 2.01, Software for Area-Detector Absorption
  Corrections; Bruker AXS Inc., Madison, WI, 2000. 
;
_exptl_crystal_colour block
_exptl_crystal_density_diffrn 1.135
_exptl_crystal_density_method 'not measured'
_exptl_crystal_description colourless
_exptl_crystal_F_000 1424
_exptl_crystal_size_max 0.53
_exptl_crystal_size_mid 0.53
_exptl_crystal_size_min 0.32
_refine_diff_density_max 0.567
_refine_diff_density_min -0.384
_refine_diff_density_rms 0.056
_refine_ls_abs_structure_details 'Flack H D (1983), Acta Cryst. A39, 876-881'
_refine_ls_abs_structure_Flack 0.355(13)
_refine_ls_extinction_method none
_refine_ls_goodness_of_fit_ref 1.013
_refine_ls_hydrogen_treatment mixed
_refine_ls_matrix_type full
_refine_ls_number_parameters 390
_refine_ls_number_reflns 7180
_refine_ls_number_restraints 1
_refine_ls_restrained_S_all 1.013
_refine_ls_R_factor_all 0.0563
_refine_ls_R_factor_gt 0.0349
_refine_ls_shift/su_max 0.001
_refine_ls_shift/su_mean 0.000
_refine_ls_structure_factor_coef Fsqd
_refine_ls_weighting_details 'calc w=1/[\s^2^(Fo^2^)+(0.0393P)^2^+0.9975P] where P=(Fo^2^+2Fc^2^)/3'
_refine_ls_weighting_scheme calc
_refine_ls_wR_factor_gt 0.0766
_refine_ls_wR_factor_ref 0.0858
_reflns_number_gt 5577
_reflns_number_total 7180
_reflns_threshold_expression >2sigma(I)
_cod_data_source_file om000603j.cif
_cod_data_source_block 5
_cod_original_sg_symbol_H-M Pca21
_cod_database_code 4077610

loop_
_symmetry_equiv_pos_as_xyz
'x, y, z'
'-x, -y, z+1/2'
'x+1/2, -y, z'
'-x+1/2, y, z+1/2'

loop_
_atom_site_label
_atom_site_type_symbol
_atom_site_fract_x
_atom_site_fract_y
_atom_site_fract_z
_atom_site_U_iso_or_equiv
_atom_site_adp_type
_atom_site_occupancy
_atom_site_symmetry_multiplicity
_atom_site_calc_flag
_atom_site_refinement_flags
_atom_site_disorder_assembly
_atom_site_disorder_group
Ga1 Ga 0.405151(19) 0.26148(3) 0.17875(2) 0.02477(9) Uani 1 1 d . A .
Ga2 Ga 0.50143(2) 0.25787(3) 0.28914(2) 0.02529(9) Uani 1 1 d . A .
N1 N 0.44749(17) 0.3832(2) 0.24023(18) 0.0278(7) Uani 1 1 d . A .
N2 N 0.47427(17) 0.1408(2) 0.21391(18) 0.0283(7) Uani 1 1 d . . .
N3 N 0.31712(17) 0.2314(3) 0.22815(19) 0.0347(8) Uani 1 1 d . A .
H3N H 0.3157 0.1487 0.2404 0.042 Uiso 1 1 calc R . .
N4 N 0.42516(18) 0.2772(3) 0.07846(18) 0.0373(8) Uani 1 1 d . . .
H4N H 0.4462 0.3539 0.0740 0.045 Uiso 1 1 calc R . .
N5 N 0.44216(19) 0.2307(3) 0.37196(18) 0.0377(8) Uani 1 1 d . A .
H5N H 0.4292 0.1483 0.3729 0.045 Uiso 1 1 calc R . .
N6 N 0.60274(16) 0.2694(3) 0.2820(2) 0.0351(8) Uani 1 1 d . . .
H6N H 0.6121 0.3475 0.2643 0.042 Uiso 1 1 calc R . .
N7 N 0.6070(2) 0.1315(3) 0.0947(2) 0.0482(10) Uani 1 1 d . . .
H7N H 0.6128 0.0474 0.0888 0.058 Uiso 1 1 calc R . .
C10 C 0.4688(2) 0.5090(3) 0.2228(2) 0.0350(10) Uani 1 1 d . . .
C11 C 0.4933(3) 0.5762(3) 0.2876(4) 0.0689(15) Uani 1 1 d . . .
H11A H 0.5332 0.5322 0.3088 0.083 Uiso 1 1 calc R . .
H11B H 0.4547 0.5812 0.3221 0.083 Uiso 1 1 calc R . .
H11C H 0.5082 0.6592 0.2742 0.083 Uiso 1 1 calc R . .
C12 C 0.4082(3) 0.5783(3) 0.1881(4) 0.077(2) Uani 1 1 d . . .
H12A H 0.3933 0.5349 0.1450 0.092 Uiso 1 1 calc R . .
H12B H 0.4237 0.6614 0.1756 0.092 Uiso 1 1 calc R . .
H12C H 0.3685 0.5833 0.2214 0.092 Uiso 1 1 calc R . .
C13 C 0.5309(2) 0.5119(4) 0.1694(3) 0.0619(14) Uani 1 1 d . . .
H13A H 0.5176 0.4680 0.1260 0.074 Uiso 1 1 calc R . .
H13B H 0.5722 0.4723 0.1908 0.074 Uiso 1 1 calc R . .
H13C H 0.5424 0.5973 0.1577 0.074 Uiso 1 1 calc R . .
C20 C 0.4623(2) 0.0073(3) 0.2212(2) 0.0352(10) Uani 1 1 d . . .
C21 C 0.4170(3) -0.0323(4) 0.2813(3) 0.078(2) Uani 1 1 d . . .
H21A H 0.3721 0.0120 0.2794 0.094 Uiso 1 1 calc R . .
H21B H 0.4408 -0.0143 0.3264 0.094 Uiso 1 1 calc R . .
H21C H 0.4082 -0.1208 0.2777 0.094 Uiso 1 1 calc R . .
C22 C 0.5301(3) -0.0584(4) 0.2270(5) 0.125(4) Uani 1 1 d . . .
H22A H 0.5607 -0.0348 0.1872 0.150 Uiso 1 1 calc R . .
H22B H 0.5216 -0.1471 0.2255 0.150 Uiso 1 1 calc R . .
H22C H 0.5529 -0.0369 0.2720 0.150 Uiso 1 1 calc R . .
C23 C 0.4244(4) -0.0392(4) 0.1547(3) 0.107(3) Uani 1 1 d . . .
H23A H 0.3788 0.0023 0.1502 0.129 Uiso 1 1 calc R . .
H23B H 0.4168 -0.1280 0.1587 0.129 Uiso 1 1 calc R . .
H23C H 0.4532 -0.0218 0.1126 0.129 Uiso 1 1 calc R . .
C30 C 0.2436(2) 0.2746(4) 0.2204(2) 0.0406(10) Uani 1 1 d . . .
C31 C 0.2045(3) 0.2539(5) 0.2898(4) 0.086(2) Uani 1 1 d . . .
H31A H 0.2047 0.1661 0.3013 0.103 Uiso 1 1 calc R . .
H31B H 0.1558 0.2825 0.2850 0.103 Uiso 1 1 calc R . .
H31C H 0.2279 0.2996 0.3280 0.103 Uiso 1 1 calc R . .
C32 C 0.2034(3) 0.2031(5) 0.1641(3) 0.0710(17) Uani 1 1 d . . .
H32A H 0.2041 0.1155 0.1760 0.085 Uiso 1 1 calc R . .
H32B H 0.2256 0.2157 0.1176 0.085 Uiso 1 1 calc R . .
H32C H 0.1545 0.2321 0.1624 0.085 Uiso 1 1 calc R . .
C33 C 0.2435(3) 0.4071(4) 0.2034(4) 0.099(3) Uani 1 1 d . . .
H33A H 0.2696 0.4519 0.2402 0.118 Uiso 1 1 calc R . .
H33B H 0.1948 0.4370 0.2018 0.118 Uiso 1 1 calc R . .
H33C H 0.2660 0.4203 0.1571 0.118 Uiso 1 1 calc R . .
C40 C 0.3821(3) 0.2633(4) 0.0127(3) 0.0476(11) Uani 1 1 d . . .
C41 C 0.4323(3) 0.2600(6) -0.0505(3) 0.087(2) Uani 1 1 d . . .
H41A H 0.4587 0.3372 -0.0528 0.104 Uiso 1 1 calc R . .
H41B H 0.4052 0.2492 -0.0945 0.104 Uiso 1 1 calc R . .
H41C H 0.4652 0.1914 -0.0449 0.104 Uiso 1 1 calc R . .
C42 C 0.3414(3) 0.1449(5) 0.0163(3) 0.0675(16) Uani 1 1 d . . .
H42A H 0.3097 0.1467 0.0574 0.081 Uiso 1 1 calc R . .
H42B H 0.3743 0.0760 0.0211 0.081 Uiso 1 1 calc R . .
H42C H 0.3137 0.1349 -0.0274 0.081 Uiso 1 1 calc R . .
C43 C 0.3308(3) 0.3683(5) 0.0049(3) 0.0799(19) Uani 1 1 d . . .
H43A H 0.3569 0.4459 0.0022 0.096 Uiso 1 1 calc R . .
H43B H 0.2991 0.3700 0.0461 0.096 Uiso 1 1 calc R . .
H43C H 0.3031 0.3572 -0.0387 0.096 Uiso 1 1 calc R . .
C50 C 0.4416(3) 0.2781(4) 0.4464(3) 0.0490(12) Uani 1 1 d . . .
C51 C 0.3681(6) 0.2696(15) 0.4745(6) 0.091(4) Uani 0.75(2) 1 d P A 1
H51A H 0.3524 0.1839 0.4732 0.110 Uiso 0.75(2) 1 calc PR A 1
H51B H 0.3367 0.3199 0.4451 0.110 Uiso 0.75(2) 1 calc PR A 1
H51C H 0.3669 0.2995 0.5237 0.110 Uiso 0.75(2) 1 calc PR A 1
C52 C 0.4881(7) 0.1968(11) 0.4939(6) 0.072(3) Uani 0.75(2) 1 d P A 1
H52A H 0.5372 0.2022 0.4779 0.086 Uiso 0.75(2) 1 calc PR A 1
H52B H 0.4721 0.1115 0.4907 0.086 Uiso 0.75(2) 1 calc PR A 1
H52C H 0.4848 0.2249 0.5433 0.086 Uiso 0.75(2) 1 calc PR A 1
C53 C 0.4679(8) 0.4088(10) 0.4496(6) 0.069(3) Uani 0.75(2) 1 d P A 1
H53A H 0.5154 0.4130 0.4293 0.083 Uiso 0.75(2) 1 calc PR A 1
H53B H 0.4691 0.4363 0.4992 0.083 Uiso 0.75(2) 1 calc PR A 1
H53C H 0.4362 0.4619 0.4222 0.083 Uiso 0.75(2) 1 calc PR A 1
C51' C 0.3703(18) 0.362(5) 0.447(3) 0.13(3) Uani 0.25(2) 1 d P A 2
H51D H 0.3700 0.4164 0.4057 0.155 Uiso 0.25(2) 1 calc PR A 2
H51E H 0.3694 0.4120 0.4908 0.155 Uiso 0.25(2) 1 calc PR A 2
H51F H 0.3287 0.3089 0.4461 0.155 Uiso 0.25(2) 1 calc PR A 2
C52' C 0.437(4) 0.194(3) 0.5029(16) 0.106(19) Uani 0.25(2) 1 d P A 2
H52D H 0.4005 0.1324 0.4922 0.127 Uiso 0.25(2) 1 calc PR A 2
H52E H 0.4243 0.2371 0.5468 0.127 Uiso 0.25(2) 1 calc PR A 2
H52F H 0.4823 0.1523 0.5092 0.127 Uiso 0.25(2) 1 calc PR A 2
C53' C 0.502(2) 0.366(4) 0.459(2) 0.087(14) Uani 0.25(2) 1 d P A 2
H53D H 0.5003 0.4315 0.4230 0.104 Uiso 0.25(2) 1 calc PR A 2
H53E H 0.5466 0.3218 0.4550 0.104 Uiso 0.25(2) 1 calc PR A 2
H53F H 0.4976 0.4021 0.5064 0.104 Uiso 0.25(2) 1 calc PR A 2
C60 C 0.6607(2) 0.2414(4) 0.3325(3) 0.0453(11) Uani 1 1 d . . .
C61 C 0.7288(3) 0.2281(5) 0.2880(4) 0.0812(18) Uani 1 1 d . . .
H61A H 0.7228 0.1619 0.2532 0.097 Uiso 1 1 calc R . .
H61B H 0.7684 0.2087 0.3196 0.097 Uiso 1 1 calc R . .
H61C H 0.7384 0.3053 0.2630 0.097 Uiso 1 1 calc R . .
C62 C 0.6452(3) 0.1226(5) 0.3698(3) 0.079(2) Uani 1 1 d . . .
H62A H 0.6385 0.0574 0.3345 0.095 Uiso 1 1 calc R . .
H62B H 0.6022 0.1314 0.3983 0.095 Uiso 1 1 calc R . .
H62C H 0.6847 0.1013 0.4011 0.095 Uiso 1 1 calc R . .
C63 C 0.6705(3) 0.3429(5) 0.3850(3) 0.0787(19) Uani 1 1 d . . .
H63A H 0.6816 0.4191 0.3596 0.094 Uiso 1 1 calc R . .
H63B H 0.7093 0.3223 0.4173 0.094 Uiso 1 1 calc R . .
H63C H 0.6270 0.3540 0.4124 0.094 Uiso 1 1 calc R . .
C70 C 0.6589(3) 0.1911(5) 0.0481(3) 0.0535(13) Uani 1 1 d . . .
C71 C 0.6479(4) 0.1549(9) -0.0289(4) 0.131(3) Uani 1 1 d . . .
H71A H 0.6534 0.0659 -0.0339 0.157 Uiso 1 1 calc R . .
H71B H 0.6828 0.1967 -0.0588 0.157 Uiso 1 1 calc R . .
H71C H 0.6004 0.1788 -0.0440 0.157 Uiso 1 1 calc R . .
C72 C 0.6512(4) 0.3251(6) 0.0559(4) 0.119(3) Uani 1 1 d . . .
H72A H 0.6036 0.3497 0.0415 0.143 Uiso 1 1 calc R . .
H72B H 0.6859 0.3667 0.0257 0.143 Uiso 1 1 calc R . .
H72C H 0.6590 0.3481 0.1057 0.143 Uiso 1 1 calc R . .
C73 C 0.7333(3) 0.1551(6) 0.0677(4) 0.100(2) Uani 1 1 d . . .
H73A H 0.7387 0.0659 0.0633 0.120 Uiso 1 1 calc R . .
H73B H 0.7430 0.1799 0.1169 0.120 Uiso 1 1 calc R . .
H73C H 0.7666 0.1962 0.0357 0.120 Uiso 1 1 calc R . .
Li1 Li 0.5062(4) 0.1610(7) 0.0998(4) 0.0460(19) Uani 1 1 d . . .
Li2 Li 0.5906(4) 0.1582(6) 0.1945(4) 0.0435(19) Uani 1 1 d . . .
Li3 Li 0.3713(4) 0.3245(7) 0.3083(4) 0.0423(18) Uani 1 1 d . . .

loop_
_atom_site_aniso_label
_atom_site_aniso_U_11
_atom_site_aniso_U_22
_atom_site_aniso_U_33
_atom_site_aniso_U_23
_atom_site_aniso_U_13
_atom_site_aniso_U_12
Ga1 0.02529(18) 0.02471(16) 0.0243(2) 0.0018(3) -0.00035(19) -0.00200(15)
Ga2 0.02585(19) 0.02676(16) 0.0232(2) 0.0027(3) -0.00012(15) 0.00089(16)
N1 0.0298(18) 0.0196(12) 0.034(2) -0.0002(13) -0.0076(14) 0.0004(13)
N2 0.0324(19) 0.0210(13) 0.032(2) -0.0021(12) 0.0028(14) 0.0010(12)
N3 0.0231(17) 0.0366(16) 0.044(2) 0.0046(15) 0.0003(14) 0.0013(14)
N4 0.039(2) 0.0479(18) 0.025(2) 0.0077(15) -0.0059(16) -0.0186(15)
N5 0.044(2) 0.0463(19) 0.023(2) -0.0012(16) 0.0065(15) -0.0074(16)
N6 0.0250(17) 0.0436(17) 0.036(2) 0.0151(16) -0.0039(15) -0.0014(13)
N7 0.047(2) 0.0511(19) 0.046(3) 0.0007(18) 0.0220(18) 0.0036(17)
C10 0.039(3) 0.0268(16) 0.039(3) 0.0050(17) -0.0055(19) -0.0057(16)
C11 0.110(5) 0.0333(18) 0.064(4) 0.003(3) -0.015(3) -0.017(2)
C12 0.059(3) 0.0339(19) 0.138(6) 0.037(4) -0.028(4) -0.003(2)
C13 0.058(3) 0.053(2) 0.075(4) 0.018(3) -0.001(3) -0.016(2)
C20 0.041(3) 0.0174(14) 0.047(3) 0.0000(16) 0.010(2) 0.0010(16)
C21 0.105(5) 0.028(2) 0.102(5) 0.005(3) 0.059(4) -0.009(2)
C22 0.057(4) 0.034(2) 0.285(11) 0.056(4) 0.013(5) 0.006(3)
C23 0.214(9) 0.033(2) 0.074(6) -0.003(2) -0.017(5) -0.032(3)
C30 0.019(2) 0.055(2) 0.047(3) 0.001(2) 0.0013(18) -0.0011(18)
C31 0.037(3) 0.160(6) 0.062(4) -0.004(4) 0.013(3) 0.013(3)
C32 0.045(3) 0.095(3) 0.073(5) -0.021(3) -0.009(3) -0.005(3)
C33 0.040(3) 0.062(3) 0.194(8) 0.019(4) -0.008(4) 0.016(3)
C40 0.045(3) 0.070(3) 0.028(3) 0.004(2) -0.008(2) -0.017(2)
C41 0.065(4) 0.167(7) 0.028(3) 0.002(4) -0.002(3) -0.040(4)
C42 0.066(4) 0.086(4) 0.050(4) -0.014(3) -0.003(3) -0.036(3)
C43 0.087(5) 0.091(4) 0.062(4) 0.021(3) -0.038(3) -0.011(3)
C50 0.056(3) 0.062(3) 0.029(3) -0.003(2) 0.006(2) -0.001(2)
C51 0.082(7) 0.143(10) 0.049(6) -0.023(7) 0.031(5) -0.008(8)
C52 0.105(9) 0.088(6) 0.022(5) 0.005(4) -0.012(5) 0.003(6)
C53 0.100(11) 0.069(6) 0.039(5) -0.018(4) 0.018(6) -0.001(5)
C51' 0.06(2) 0.19(4) 0.14(4) -0.15(4) -0.06(2) 0.05(2)
C52' 0.18(6) 0.11(2) 0.025(16) 0.024(14) 0.02(2) -0.03(3)
C53' 0.08(3) 0.09(3) 0.08(3) -0.06(2) 0.04(2) -0.016(18)
C60 0.031(2) 0.058(3) 0.047(3) 0.010(2) -0.011(2) 0.005(2)
C61 0.033(3) 0.144(5) 0.066(4) 0.004(4) -0.010(3) 0.025(3)
C62 0.077(5) 0.077(4) 0.084(5) 0.038(3) -0.029(4) 0.005(3)
C63 0.077(4) 0.080(4) 0.080(5) -0.012(3) -0.038(3) 0.012(3)
C70 0.045(3) 0.066(3) 0.050(4) 0.005(2) 0.018(2) 0.000(2)
C71 0.089(6) 0.242(10) 0.062(5) -0.014(6) 0.035(4) -0.069(7)
C72 0.120(7) 0.068(4) 0.170(9) 0.028(5) 0.087(6) 0.009(4)
C73 0.060(4) 0.132(6) 0.108(6) 0.035(5) 0.037(4) 0.016(4)
Li1 0.047(5) 0.059(4) 0.031(5) -0.003(3) 0.007(3) -0.001(4)
Li2 0.054(5) 0.047(3) 0.029(5) 0.005(3) 0.007(3) 0.005(3)
Li3 0.033(4) 0.069(4) 0.025(5) -0.007(3) 0.009(3) 0.010(3)

loop_
_atom_type_symbol
_atom_type_description
_atom_type_scat_dispersion_real
_atom_type_scat_dispersion_imag
_atom_type_scat_source
C C 0.0033 0.0016 'International Tables Vol C Tables 4.2.6.8 and 6.1.1.4'
H H 0.0000 0.0000 'International Tables Vol C Tables 4.2.6.8 and 6.1.1.4'
Li Li -0.0003 0.0001 'International Tables Vol C Tables 4.2.6.8 and 6.1.1.4'
N N 0.0061 0.0033 'International Tables Vol C Tables 4.2.6.8 and 6.1.1.4'
Ga Ga 0.2307 1.6083 'International Tables Vol C Tables 4.2.6.8 and 6.1.1.4'

loop_
_geom_angle_atom_site_label_1
_geom_angle_atom_site_label_2
_geom_angle_atom_site_label_3
_geom_angle
N4 Ga1 N1 116.17(14)
N4 Ga1 N3 130.69(15)
N1 Ga1 N3 100.81(14)
N4 Ga1 N2 104.81(14)
N1 Ga1 N2 88.88(13)
N3 Ga1 N2 107.47(13)
N4 Ga1 Li3 159.4(2)
N1 Ga1 Li3 50.5(2)
N3 Ga1 Li3 52.1(2)
N2 Ga1 Li3 91.52(19)
N4 Ga1 Li1 49.5(2)
N1 Ga1 Li1 108.4(2)
N3 Ga1 Li1 144.94(19)
N2 Ga1 Li1 55.45(19)
Li3 Ga1 Li1 143.7(3)
N4 Ga1 Ga2 127.16(10)
N1 Ga1 Ga2 44.50(8)
N3 Ga1 Ga2 101.98(11)
N2 Ga1 Ga2 45.50(9)
Li3 Ga1 Ga2 57.75(17)
Li1 Ga1 Ga2 86.36(18)
N6 Ga2 N1 116.52(13)
N6 Ga2 N5 129.95(16)
N1 Ga2 N5 100.47(15)
N6 Ga2 N2 104.61(15)
N1 Ga2 N2 88.70(13)
N5 Ga2 N2 108.93(14)
N6 Ga2 Li3 159.6(2)
N1 Ga2 Li3 50.74(19)
N5 Ga2 Li3 51.80(19)
N2 Ga2 Li3 91.81(19)
N6 Ga2 Li2 49.6(2)
N1 Ga2 Li2 107.68(19)
N5 Ga2 Li2 146.51(17)
N2 Ga2 Li2 55.14(19)
Li3 Ga2 Li2 143.5(2)
N6 Ga2 Ga1 127.19(11)
N1 Ga2 Ga1 44.37(9)
N5 Ga2 Ga1 102.76(11)
N2 Ga2 Ga1 45.46(9)
Li3 Ga2 Ga1 58.14(16)
Li2 Ga2 Ga1 85.72(17)
C10 N1 Ga1 128.5(3)
C10 N1 Ga2 128.2(3)
Ga1 N1 Ga2 91.13(10)
C10 N1 Li3 129.1(3)
Ga1 N1 Li3 82.2(2)
Ga2 N1 Li3 81.7(2)
C20 N2 Ga1 125.8(3)
C20 N2 Ga2 127.5(3)
Ga1 N2 Ga2 89.04(11)
C20 N2 Li1 103.1(3)
Ga1 N2 Li1 78.1(2)
Ga2 N2 Li1 123.5(2)
C20 N2 Li2 104.4(3)
Ga1 N2 Li2 122.9(2)
Ga2 N2 Li2 78.7(2)
Li1 N2 Li2 64.6(3)
C30 N3 Ga1 135.3(3)
C30 N3 Li3 112.4(3)
Ga1 N3 Li3 80.7(2)
C40 N4 Ga1 133.9(3)
C40 N4 Li1 121.1(4)
Ga1 N4 Li1 84.3(3)
C50 N5 Ga2 134.6(3)
C50 N5 Li3 111.5(3)
Ga2 N5 Li3 80.7(2)
C60 N6 Ga2 132.8(3)
C60 N6 Li2 118.3(3)
Ga2 N6 Li2 84.6(3)
C70 N7 Li2 128.6(4)
C70 N7 Li1 128.1(4)
Li2 N7 Li1 76.6(4)
N1 C10 C11 111.2(4)
N1 C10 C12 110.5(3)
C11 C10 C12 110.0(4)
N1 C10 C13 111.9(3)
C11 C10 C13 106.3(4)
C12 C10 C13 106.7(4)
C22 C20 N2 110.5(3)
C22 C20 C21 107.9(4)
N2 C20 C21 116.5(3)
C22 C20 C23 108.0(5)
N2 C20 C23 108.8(4)
C21 C20 C23 104.6(4)
C33 C30 N3 109.5(4)
C33 C30 C31 109.3(5)
N3 C30 C31 109.1(4)
C33 C30 C32 110.5(5)
N3 C30 C32 112.3(4)
C31 C30 C32 106.1(4)
N4 C40 C42 109.4(4)
N4 C40 C43 110.9(4)
C42 C40 C43 108.9(4)
N4 C40 C41 107.8(4)
C42 C40 C41 109.6(4)
C43 C40 C41 110.2(5)
C52' C50 N5 118.7(16)
C52' C50 C51 68(2)
N5 C50 C51 108.5(6)
C52' C50 C53 127.4(18)
N5 C50 C53 111.2(5)
C51 C50 C53 110.7(6)
C52' C50 C53' 110(2)
N5 C50 C53' 111.1(14)
C51 C50 C53' 133.7(12)
C53 C50 C53' 31.2(17)
C52' C50 C52 39(2)
N5 C50 C52 109.9(5)
C51 C50 C52 107.2(7)
C53 C50 C52 109.3(7)
C53' C50 C52 81(2)
C52' C50 C51' 108(2)
N5 C50 C51' 102.2(14)
C51 C50 C51' 42(2)
C53 C50 C51' 75.2(18)
C53' C50 C51' 105.6(16)
C52 C50 C51' 142(2)
C50 C51' Li3 84.0(15)
N6 C60 C63 111.3(4)
N6 C60 C62 109.3(4)
C63 C60 C62 110.8(5)
N6 C60 C61 107.0(4)
C63 C60 C61 108.8(4)
C62 C60 C61 109.6(4)
N7 C70 C72 108.1(4)
N7 C70 C73 111.5(5)
C72 C70 C73 109.0(5)
N7 C70 C71 111.3(5)
C72 C70 C71 109.8(6)
C73 C70 C71 107.1(5)
N7 Li1 N4 147.0(4)
N7 Li1 N2 107.3(4)
N4 Li1 N2 92.6(3)
N7 Li1 Li2 51.4(3)
N4 Li1 Li2 131.4(4)
N2 Li1 Li2 57.9(3)
N7 Li1 Ga1 143.6(4)
N4 Li1 Ga1 46.23(18)
N2 Li1 Ga1 46.45(16)
Li2 Li1 Ga1 94.2(3)
N7 Li2 N6 148.3(4)
N7 Li2 N2 107.7(4)
N6 Li2 N2 91.7(3)
N7 Li2 Li1 52.1(3)
N6 Li2 Li1 131.5(4)
N2 Li2 Li1 57.6(3)
N7 Li2 Ga2 144.0(4)
N6 Li2 Ga2 45.75(16)
N2 Li2 Ga2 46.11(15)
Li1 Li2 Ga2 93.8(3)
N1 Li3 N5 93.3(3)
N1 Li3 N3 92.8(3)
N5 Li3 N3 119.8(4)
N1 Li3 Ga2 47.55(17)
N5 Li3 Ga2 47.54(18)
N3 Li3 Ga2 103.4(3)
N1 Li3 Ga1 47.22(16)
N5 Li3 Ga1 104.4(3)
N3 Li3 Ga1 47.15(16)
Ga2 Li3 Ga1 64.11(16)
N1 Li3 C51' 125.3(13)
N5 Li3 C51' 60.7(8)
N3 Li3 C51' 141.7(13)
Ga2 Li3 C51' 100.8(6)
Ga1 Li3 C51' 164.6(7)

loop_
_geom_bond_atom_site_label_1
_geom_bond_atom_site_label_2
_geom_bond_distance
Ga1 N4 1.930(3)
Ga1 N1 1.933(3)
Ga1 N3 1.938(3)
Ga1 N2 1.970(3)
Ga1 Li3 2.609(7)
Ga1 Li1 2.660(8)
Ga1 Ga2 2.7638(6)
Ga2 N6 1.931(3)
Ga2 N1 1.938(3)
Ga2 N5 1.943(3)
Ga2 N2 1.972(3)
Ga2 Li3 2.598(7)
Ga2 Li2 2.683(7)
N1 C10 1.465(4)
N1 Li3 2.033(8)
N2 C20 1.478(4)
N2 Li1 2.239(8)
N2 Li2 2.245(8)
N3 C30 1.479(5)
N3 Li3 2.086(8)
N4 C40 1.489(5)
N4 Li1 2.031(9)
N5 C50 1.491(6)
N5 Li3 2.069(8)
N6 C60 1.485(5)
N6 Li2 2.054(8)
N7 C70 1.468(6)
N7 Li2 1.923(8)
N7 Li1 1.941(8)
C10 C11 1.493(7)
C10 C12 1.522(6)
C10 C13 1.548(6)
C20 C22 1.474(6)
C20 C21 1.483(6)
C20 C23 1.529(7)
C30 C33 1.477(6)
C30 C31 1.517(7)
C30 C32 1.518(6)
C40 C42 1.504(6)
C40 C43 1.508(7)
C40 C41 1.522(7)
C50 C52' 1.41(3)
C50 C51 1.494(11)
C50 C53 1.509(12)
C50 C53' 1.51(4)
C50 C52 1.536(11)
C50 C51' 1.63(3)
C51' Li3 2.64(5)
C60 C63 1.492(7)
C60 C62 1.501(6)
C60 C61 1.546(7)
C70 C72 1.475(8)
C70 C73 1.511(7)
C70 C71 1.515(8)
Li1 Li2 2.394(11)

loop_
_geom_torsion_atom_site_label_1
_geom_torsion_atom_site_label_2
_geom_torsion_atom_site_label_3
_geom_torsion_atom_site_label_4
_geom_torsion
N4 Ga1 Ga2 N6 -0.45(16)
N1 Ga1 Ga2 N6 -91.49(18)
N3 Ga1 Ga2 N6 175.20(15)
N2 Ga1 Ga2 N6 72.39(17)
Li3 Ga1 Ga2 N6 -156.0(2)
Li1 Ga1 Ga2 N6 29.6(2)
N4 Ga1 Ga2 N1 91.04(19)
N3 Ga1 Ga2 N1 -93.31(17)
N2 Ga1 Ga2 N1 163.9(2)
Li3 Ga1 Ga2 N1 -64.5(2)
Li1 Ga1 Ga2 N1 121.1(2)
N4 Ga1 Ga2 N5 -176.95(16)
N1 Ga1 Ga2 N5 92.00(18)
N3 Ga1 Ga2 N5 -1.30(13)
N2 Ga1 Ga2 N5 -104.11(16)
Li3 Ga1 Ga2 N5 27.5(2)
Li1 Ga1 Ga2 N5 -146.9(2)
N4 Ga1 Ga2 N2 -72.84(18)
N1 Ga1 Ga2 N2 -163.9(2)
N3 Ga1 Ga2 N2 102.81(16)
Li3 Ga1 Ga2 N2 131.6(2)
Li1 Ga1 Ga2 N2 -42.8(2)
N4 Ga1 Ga2 Li3 155.6(2)
N1 Ga1 Ga2 Li3 64.5(2)
N3 Ga1 Ga2 Li3 -28.8(2)
N2 Ga1 Ga2 Li3 -131.6(2)
Li1 Ga1 Ga2 Li3 -174.4(3)
N4 Ga1 Ga2 Li2 -29.76(19)
N1 Ga1 Ga2 Li2 -120.8(2)
N3 Ga1 Ga2 Li2 145.89(17)
N2 Ga1 Ga2 Li2 43.08(19)
Li3 Ga1 Ga2 Li2 174.7(3)
Li1 Ga1 Ga2 Li2 0.3(2)
N4 Ga1 N1 C10 26.4(4)
N3 Ga1 N1 C10 -120.1(3)
N2 Ga1 N1 C10 132.3(3)
Li3 Ga1 N1 C10 -134.8(4)
Li1 Ga1 N1 C10 79.5(4)
Ga2 Ga1 N1 C10 143.8(4)
N4 Ga1 N1 Ga2 -117.40(15)
N3 Ga1 N1 Ga2 96.15(14)
N2 Ga1 N1 Ga2 -11.42(15)
Li3 Ga1 N1 Ga2 81.5(2)
Li1 Ga1 N1 Ga2 -64.2(2)
N4 Ga1 N1 Li3 161.1(3)
N3 Ga1 N1 Li3 14.7(3)
N2 Ga1 N1 Li3 -92.9(2)
Li1 Ga1 N1 Li3 -145.7(3)
Ga2 Ga1 N1 Li3 -81.5(2)
N6 Ga2 N1 C10 -26.8(4)
N5 Ga2 N1 C10 118.5(3)
N2 Ga2 N1 C10 -132.5(3)
Li3 Ga2 N1 C10 134.1(4)
Li2 Ga2 N1 C10 -79.9(4)
Ga1 Ga2 N1 C10 -143.9(4)
N6 Ga2 N1 Ga1 117.12(15)
N5 Ga2 N1 Ga1 -97.60(15)
N2 Ga2 N1 Ga1 11.41(15)
Li3 Ga2 N1 Ga1 -82.0(2)
Li2 Ga2 N1 Ga1 64.0(2)
N6 Ga2 N1 Li3 -160.9(3)
N5 Ga2 N1 Li3 -15.6(3)
N2 Ga2 N1 Li3 93.4(2)
Li2 Ga2 N1 Li3 146.0(3)
Ga1 Ga2 N1 Li3 82.0(2)
N4 Ga1 N2 C20 -94.3(3)
N1 Ga1 N2 C20 148.9(3)
N3 Ga1 N2 C20 47.9(3)
Li3 Ga1 N2 C20 98.4(3)
Li1 Ga1 N2 C20 -97.7(4)
Ga2 Ga1 N2 C20 137.7(4)
N4 Ga1 N2 Ga2 128.03(13)
N1 Ga1 N2 Ga2 11.22(14)
N3 Ga1 N2 Ga2 -89.76(14)
Li3 Ga1 N2 Ga2 -39.2(2)
Li1 Ga1 N2 Ga2 124.6(2)
N4 Ga1 N2 Li1 3.4(2)
N1 Ga1 N2 Li1 -113.4(2)
N3 Ga1 N2 Li1 145.6(2)
Li3 Ga1 N2 Li1 -163.9(3)
Ga2 Ga1 N2 Li1 -124.6(2)
N4 Ga1 N2 Li2 52.1(3)
N1 Ga1 N2 Li2 -64.7(3)
N3 Ga1 N2 Li2 -165.7(3)
Li3 Ga1 N2 Li2 -115.2(3)
Li1 Ga1 N2 Li2 48.7(3)
Ga2 Ga1 N2 Li2 -75.9(3)
N6 Ga2 N2 C20 95.2(3)
N1 Ga2 N2 C20 -147.7(3)
N5 Ga2 N2 C20 -47.1(3)
Li3 Ga2 N2 C20 -97.0(4)
Li2 Ga2 N2 C20 99.6(4)
Ga1 Ga2 N2 C20 -136.5(4)
N6 Ga2 N2 Ga1 -128.31(12)
N1 Ga2 N2 Ga1 -11.20(14)
N5 Ga2 N2 Ga1 89.43(15)
Li3 Ga2 N2 Ga1 39.5(2)
Li2 Ga2 N2 Ga1 -123.9(2)
N6 Ga2 N2 Li1 -53.3(3)
N1 Ga2 N2 Li1 63.8(3)
N5 Ga2 N2 Li1 164.4(3)
Li3 Ga2 N2 Li1 114.5(3)
Li2 Ga2 N2 Li1 -48.9(3)
Ga1 Ga2 N2 Li1 75.0(3)
N6 Ga2 N2 Li2 -4.4(2)
N1 Ga2 N2 Li2 112.7(2)
N5 Ga2 N2 Li2 -146.7(2)
Li3 Ga2 N2 Li2 163.4(3)
Ga1 Ga2 N2 Li2 123.9(2)
N4 Ga1 N3 C30 -40.9(4)
N1 Ga1 N3 C30 98.3(4)
N2 Ga1 N3 C30 -169.5(4)
Li3 Ga1 N3 C30 112.6(4)
Li1 Ga1 N3 C30 -115.4(5)
Ga2 Ga1 N3 C30 143.7(4)
N4 Ga1 N3 Li3 -153.5(3)
N1 Ga1 N3 Li3 -14.4(3)
N2 Ga1 N3 Li3 77.9(2)
Li1 Ga1 N3 Li3 132.0(4)
Ga2 Ga1 N3 Li3 31.1(2)
N1 Ga1 N4 C40 -139.0(4)
N3 Ga1 N4 C40 -4.7(5)
N2 Ga1 N4 C40 124.9(4)
Li3 Ga1 N4 C40 -93.8(6)
Li1 Ga1 N4 C40 128.6(5)
Ga2 Ga1 N4 C40 169.7(3)
N1 Ga1 N4 Li1 92.5(3)
N3 Ga1 N4 Li1 -133.2(3)
N2 Ga1 N4 Li1 -3.7(3)
Li3 Ga1 N4 Li1 137.6(6)
Ga2 Ga1 N4 Li1 41.1(3)
N6 Ga2 N5 C50 42.7(5)
N1 Ga2 N5 C50 -95.6(4)
N2 Ga2 N5 C50 172.1(4)
Li3 Ga2 N5 C50 -111.0(5)
Li2 Ga2 N5 C50 117.3(5)
Ga1 Ga2 N5 C50 -140.9(4)
N6 Ga2 N5 Li3 153.7(3)
N1 Ga2 N5 Li3 15.4(3)
N2 Ga2 N5 Li3 -76.9(3)
Li2 Ga2 N5 Li3 -131.7(4)
Ga1 Ga2 N5 Li3 -29.9(2)
N1 Ga2 N6 C60 144.7(3)
N5 Ga2 N6 C60 11.6(4)
N2 Ga2 N6 C60 -119.4(4)
Li3 Ga2 N6 C60 98.0(6)
Li2 Ga2 N6 C60 -124.1(4)
Ga1 Ga2 N6 C60 -163.9(3)
N1 Ga2 N6 Li2 -91.2(2)
N5 Ga2 N6 Li2 135.7(2)
N2 Ga2 N6 Li2 4.7(2)
Li3 Ga2 N6 Li2 -137.8(6)
Ga1 Ga2 N6 Li2 -39.8(2)
Ga1 N1 C10 C11 174.8(3)
Ga2 N1 C10 C11 -54.0(5)
Li3 N1 C10 C11 59.7(6)
Ga1 N1 C10 C12 52.3(5)
Ga2 N1 C10 C12 -176.5(4)
Li3 N1 C10 C12 -62.8(6)
Ga1 N1 C10 C13 -66.5(5)
Ga2 N1 C10 C13 64.7(5)
Li3 N1 C10 C13 178.5(4)
Ga1 N2 C20 C22 162.1(4)
Ga2 N2 C20 C22 -76.0(5)
Li1 N2 C20 C22 77.5(5)
Li2 N2 C20 C22 10.8(5)
Ga1 N2 C20 C21 -74.2(5)
Ga2 N2 C20 C21 47.7(6)
Li1 N2 C20 C21 -158.9(5)
Li2 N2 C20 C21 134.4(5)
Ga1 N2 C20 C23 43.7(5)
Ga2 N2 C20 C23 165.6(4)
Li1 N2 C20 C23 -41.0(5)
Li2 N2 C20 C23 -107.7(4)
Ga1 N3 C30 C33 -40.5(6)
Li3 N3 C30 C33 59.3(5)
Ga1 N3 C30 C31 -160.1(4)
Li3 N3 C30 C31 -60.3(5)
Ga1 N3 C30 C32 82.6(5)
Li3 N3 C30 C32 -177.6(4)
Ga1 N4 C40 C42 -48.5(6)
Li1 N4 C40 C42 66.2(5)
Ga1 N4 C40 C43 71.6(5)
Li1 N4 C40 C43 -173.7(4)
Ga1 N4 C40 C41 -167.6(4)
Li1 N4 C40 C41 -52.9(5)
Ga2 N5 C50 C52' -130(3)
Li3 N5 C50 C52' 132(3)
Ga2 N5 C50 C51 154.7(7)
Li3 N5 C50 C51 56.5(8)
Ga2 N5 C50 C53 32.8(9)
Li3 N5 C50 C53 -65.4(8)
Ga2 N5 C50 C53' -1(2)
Li3 N5 C50 C53' -99(2)
Ga2 N5 C50 C52 -88.4(8)
Li3 N5 C50 C52 173.4(7)
Ga2 N5 C50 C51' 111(3)
Li3 N5 C50 C51' 13(3)
C52' C50 C51' Li3 -135(2)
N5 C50 C51' Li3 -9.6(18)
C51 C50 C51' Li3 -113.8(15)
C53 C50 C51' Li3 99.4(17)
C53' C50 C51' Li3 107(2)
C52 C50 C51' Li3 -158.1(12)
Ga2 N6 C60 C63 -79.9(5)
Li2 N6 C60 C63 169.5(4)
Ga2 N6 C60 C62 42.8(6)
Li2 N6 C60 C62 -67.8(5)
Ga2 N6 C60 C61 161.4(3)
Li2 N6 C60 C61 50.8(5)
Li2 N7 C70 C72 -52.0(7)
Li1 N7 C70 C72 52.3(7)
Li2 N7 C70 C73 67.7(6)
Li1 N7 C70 C73 172.0(5)
Li2 N7 C70 C71 -172.7(6)
Li1 N7 C70 C71 -68.4(7)
C70 N7 Li1 N4 -20.1(11)
Li2 N7 Li1 N4 108.8(8)
C70 N7 Li1 N2 -144.6(4)
Li2 N7 Li1 N2 -15.7(3)
C70 N7 Li1 Li2 -128.9(5)
C70 N7 Li1 Ga1 -107.2(7)
Li2 N7 Li1 Ga1 21.7(6)
C40 N4 Li1 N7 96.2(9)
Ga1 N4 Li1 N7 -124.9(8)
C40 N4 Li1 N2 -135.7(3)
Ga1 N4 Li1 N2 3.1(2)
C40 N4 Li1 Li2 176.3(4)
Ga1 N4 Li1 Li2 -44.8(5)
C40 N4 Li1 Ga1 -138.9(4)
C20 N2 Li1 N7 -85.4(4)
Ga1 N2 Li1 N7 150.2(4)
Ga2 N2 Li1 N7 69.4(4)
Li2 N2 Li1 N7 14.5(3)
C20 N2 Li1 N4 121.3(3)
Ga1 N2 Li1 N4 -3.1(2)
Ga2 N2 Li1 N4 -83.9(3)
Li2 N2 Li1 N4 -138.8(4)
C20 N2 Li1 Li2 -99.9(3)
Ga1 N2 Li1 Li2 135.7(2)
Ga2 N2 Li1 Li2 54.9(3)
C20 N2 Li1 Ga1 124.4(3)
Ga2 N2 Li1 Ga1 -80.8(2)
Li2 N2 Li1 Ga1 -135.7(2)
N4 Ga1 Li1 N7 131.1(8)
N1 Ga1 Li1 N7 22.1(7)
N3 Ga1 Li1 N7 -122.9(6)
N2 Ga1 Li1 N7 -53.2(6)
Li3 Ga1 Li1 N7 -25.2(9)
Ga2 Ga1 Li1 N7 -17.2(6)
N1 Ga1 Li1 N4 -109.1(2)
N3 Ga1 Li1 N4 105.9(3)
N2 Ga1 Li1 N4 175.7(3)
Li3 Ga1 Li1 N4 -156.4(3)
Ga2 Ga1 Li1 N4 -148.3(2)
N4 Ga1 Li1 N2 -175.7(3)
N1 Ga1 Li1 N2 75.3(2)
N3 Ga1 Li1 N2 -69.7(4)
Li3 Ga1 Li1 N2 28.0(5)
Ga2 Ga1 Li1 N2 36.02(15)
N4 Ga1 Li1 Li2 148.0(4)
N1 Ga1 Li1 Li2 38.9(3)
N3 Ga1 Li1 Li2 -106.1(4)
N2 Ga1 Li1 Li2 -36.4(2)
Li3 Ga1 Li1 Li2 -8.4(5)
Ga2 Ga1 Li1 Li2 -0.3(2)
C70 N7 Li2 N6 18.8(11)
Li1 N7 Li2 N6 -109.6(9)
C70 N7 Li2 N2 144.1(4)
Li1 N7 Li2 N2 15.7(3)
C70 N7 Li2 Li1 128.3(5)
C70 N7 Li2 Ga2 107.1(7)
Li1 N7 Li2 Ga2 -21.3(6)
C60 N6 Li2 N7 -98.7(8)
Ga2 N6 Li2 N7 124.9(8)
C60 N6 Li2 N2 132.3(3)
Ga2 N6 Li2 N2 -4.03(19)
C60 N6 Li2 Li1 178.8(4)
Ga2 N6 Li2 Li1 42.4(5)
C60 N6 Li2 Ga2 136.3(4)
C20 N2 Li2 N7 83.2(4)
Ga1 N2 Li2 N7 -69.2(4)
Ga2 N2 Li2 N7 -150.6(3)
Li1 N2 Li2 N7 -14.7(3)
C20 N2 Li2 N6 -122.2(3)
Ga1 N2 Li2 N6 85.4(3)
Ga2 N2 Li2 N6 4.01(19)
Li1 N2 Li2 N6 139.9(3)
C20 N2 Li2 Li1 97.9(3)
Ga1 N2 Li2 Li1 -54.5(3)
Ga2 N2 Li2 Li1 -135.9(3)
C20 N2 Li2 Ga2 -126.2(3)
Ga1 N2 Li2 Ga2 81.41(19)
Li1 N2 Li2 Ga2 135.9(3)
N4 Li1 Li2 N7 -136.6(6)
N2 Li1 Li2 N7 162.2(4)
Ga1 Li1 Li2 N7 -167.3(4)
N7 Li1 Li2 N6 138.7(5)
N4 Li1 Li2 N6 2.1(8)
N2 Li1 Li2 N6 -59.1(5)
Ga1 Li1 Li2 N6 -28.6(5)
N7 Li1 Li2 N2 -162.2(4)
N4 Li1 Li2 N2 61.2(5)
Ga1 Li1 Li2 N2 30.51(16)
N7 Li1 Li2 Ga2 167.7(3)
N4 Li1 Li2 Ga2 31.0(5)
N2 Li1 Li2 Ga2 -30.15(18)
Ga1 Li1 Li2 Ga2 0.4(3)
N6 Ga2 Li2 N7 -132.9(7)
N1 Ga2 Li2 N7 -22.7(6)
N5 Ga2 Li2 N7 123.1(5)
N2 Ga2 Li2 N7 52.7(6)
Li3 Ga2 Li2 N7 24.0(8)
Ga1 Ga2 Li2 N7 16.3(6)
N1 Ga2 Li2 N6 110.13(19)
N5 Ga2 Li2 N6 -104.0(3)
N2 Ga2 Li2 N6 -174.4(3)
Li3 Ga2 Li2 N6 156.8(3)
Ga1 Ga2 Li2 N6 149.22(17)
N6 Ga2 Li2 N2 174.4(3)
N1 Ga2 Li2 N2 -75.47(18)
N5 Ga2 Li2 N2 70.4(4)
Li3 Ga2 Li2 N2 -28.8(4)
Ga1 Ga2 Li2 N2 -36.39(13)
N6 Ga2 Li2 Li1 -149.6(4)
N1 Ga2 Li2 Li1 -39.4(3)
N5 Ga2 Li2 Li1 106.4(4)
N2 Ga2 Li2 Li1 36.0(2)
Li3 Ga2 Li2 Li1 7.3(5)
Ga1 Ga2 Li2 Li1 -0.3(2)
C10 N1 Li3 N5 -119.0(4)
Ga1 N1 Li3 N5 106.7(3)
Ga2 N1 Li3 N5 14.4(2)
C10 N1 Li3 N3 120.9(4)
Ga1 N1 Li3 N3 -13.4(2)
Ga2 N1 Li3 N3 -105.7(3)
C10 N1 Li3 Ga2 -133.4(4)
Ga1 N1 Li3 Ga2 92.29(10)
C10 N1 Li3 Ga1 134.3(4)
Ga2 N1 Li3 Ga1 -92.29(10)
C10 N1 Li3 C51' -63.1(14)
Ga1 N1 Li3 C51' 162.6(13)
Ga2 N1 Li3 C51' 70.3(13)
C50 N5 Li3 N1 120.1(3)
Ga2 N5 Li3 N1 -14.4(2)
C50 N5 Li3 N3 -144.8(4)
Ga2 N5 Li3 N3 80.7(4)
C50 N5 Li3 Ga2 134.5(3)
C50 N5 Li3 Ga1 166.6(3)
Ga2 N5 Li3 Ga1 32.1(2)
C50 N5 Li3 C51' -9.1(16)
Ga2 N5 Li3 C51' -143.6(16)
C30 N3 Li3 N1 -122.0(3)
Ga1 N3 Li3 N1 13.4(2)
C30 N3 Li3 N5 142.6(4)
Ga1 N3 Li3 N5 -82.0(4)
C30 N3 Li3 Ga2 -168.9(3)
Ga1 N3 Li3 Ga2 -33.5(2)
C30 N3 Li3 Ga1 -135.4(3)
C30 N3 Li3 C51' 63.2(17)
Ga1 N3 Li3 C51' -161.4(16)
N6 Ga2 Li3 N1 57.1(6)
N5 Ga2 Li3 N1 160.3(3)
N2 Ga2 Li3 N1 -86.8(2)
Li2 Ga2 Li3 N1 -63.6(4)
Ga1 Ga2 Li3 N1 -54.61(15)
N6 Ga2 Li3 N5 -103.2(6)
N1 Ga2 Li3 N5 -160.3(3)
N2 Ga2 Li3 N5 112.8(2)
Li2 Ga2 Li3 N5 136.1(3)
Ga1 Ga2 Li3 N5 145.1(3)
N6 Ga2 Li3 N3 138.5(4)
N1 Ga2 Li3 N3 81.4(3)
N5 Ga2 Li3 N3 -118.3(4)
N2 Ga2 Li3 N3 -5.5(3)
Li2 Ga2 Li3 N3 17.8(6)
Ga1 Ga2 Li3 N3 26.74(19)
N6 Ga2 Li3 Ga1 111.8(5)
N1 Ga2 Li3 Ga1 54.61(15)
N5 Ga2 Li3 Ga1 -145.1(3)
N2 Ga2 Li3 Ga1 -32.23(15)
Li2 Ga2 Li3 Ga1 -9.0(4)
N6 Ga2 Li3 C51' -71.4(16)
N1 Ga2 Li3 C51' -128.5(15)
N5 Ga2 Li3 C51' 31.8(15)
N2 Ga2 Li3 C51' 144.7(15)
Li2 Ga2 Li3 C51' 167.9(15)
Ga1 Ga2 Li3 C51' 176.9(15)
N4 Ga1 Li3 N1 -55.5(6)
N3 Ga1 Li3 N1 -161.6(3)
N2 Ga1 Li3 N1 87.3(2)
Li1 Ga1 Li3 N1 64.6(4)
Ga2 Ga1 Li3 N1 55.05(16)
N4 Ga1 Li3 N5 -136.4(4)
N1 Ga1 Li3 N5 -80.9(3)
N3 Ga1 Li3 N5 117.5(4)
N2 Ga1 Li3 N5 6.4(3)
Li1 Ga1 Li3 N5 -16.3(6)
Ga2 Ga1 Li3 N5 -25.9(2)
N4 Ga1 Li3 N3 106.1(5)
N1 Ga1 Li3 N3 161.6(3)
N2 Ga1 Li3 N3 -111.10(19)
Li1 Ga1 Li3 N3 -133.8(3)
Ga2 Ga1 Li3 N3 -143.4(3)
N4 Ga1 Li3 Ga2 -110.6(5)
N1 Ga1 Li3 Ga2 -55.05(16)
N3 Ga1 Li3 Ga2 143.4(3)
N2 Ga1 Li3 Ga2 32.25(14)
Li1 Ga1 Li3 Ga2 9.5(4)
N4 Ga1 Li3 C51' -122(6)
N1 Ga1 Li3 C51' -67(6)
N3 Ga1 Li3 C51' 132(6)
N2 Ga1 Li3 C51' 21(6)
Li1 Ga1 Li3 C51' -2(6)
Ga2 Ga1 Li3 C51' -12(6)
C50 C51' Li3 N1 -64(3)
C50 C51' Li3 N5 7.8(15)
C50 C51' Li3 N3 109.8(15)
C50 C51' Li3 Ga2 -19(3)
C50 C51' Li3 Ga1 -8(8)
